data_7056267
loop_
_publ_author_name
'Devi, Bandhana'
'Koner, Rik Rani'
'Halder, Aditi'

_publ_section_title
;
 Dysprosium based Coordination Polymer and its Application towards Oxygen
 Reduction Reaction
;
_journal_name_full 'New J. Chem.'
_journal_paper_doi 10.1039/C7NJ00985B
_journal_year 2017
_chemical_formula_moiety 'C11 H18 Dy N3 O9'
_chemical_formula_sum 'C11 H18 Dy N3 O9'
_chemical_formula_weight 498.78
_chemical_name_systematic
; 
 ? 
;
_space_group_IT_number 14
_symmetry_cell_setting monoclinic
_symmetry_space_group_name_Hall '-P 2ybc'
_symmetry_space_group_name_H-M 'P 1 21/c 1'
_atom_sites_solution_hydrogens geom
_atom_sites_solution_primary direct
_atom_sites_solution_secondary difmap
_audit_creation_method SHELXL-97
_audit_update_record
;
2017-01-18 deposited with the CCDC.
2017-05-30 downloaded from the CCDC.
;
_cell_angle_alpha 90.00
_cell_angle_beta 104.182(4)
_cell_angle_gamma 90.00
_cell_formula_units_Z 4
_cell_length_a 11.8534(6)
_cell_length_b 11.8871(3)
_cell_length_c 12.5771(4)
_cell_measurement_reflns_used 4210
_cell_measurement_temperature 298(2)
_cell_measurement_theta_max 28.17
_cell_measurement_theta_min 2.39
_cell_volume 1718.13(12)
_computing_cell_refinement 'Bruker SMART'
_computing_data_collection 'Bruker SMART'
_computing_data_reduction 'Bruker SMART'
_computing_molecular_graphics 'Bruker SHELXTL'
_computing_publication_material 'Bruker SHELXTL'
_computing_structure_refinement 'SHELXL-97 (Sheldrick, 1997)'
_computing_structure_solution 'SHELXS-97 (Sheldrick, 1990)'
_diffrn_ambient_temperature 298(2)
_diffrn_measured_fraction_theta_full 0.976
_diffrn_measured_fraction_theta_max 0.976
_diffrn_measurement_device_type 'CCD area detector'
_diffrn_measurement_method 'phi and omega scans'
_diffrn_radiation_monochromator graphite
_diffrn_radiation_source 'fine-focus sealed tube'
_diffrn_radiation_type MoK\a
_diffrn_radiation_wavelength 0.71073
_diffrn_reflns_av_R_equivalents 0.0291
_diffrn_reflns_av_sigmaI/netI 0.0570
_diffrn_reflns_limit_h_max 15
_diffrn_reflns_limit_h_min -15
_diffrn_reflns_limit_k_max 15
_diffrn_reflns_limit_k_min -15
_diffrn_reflns_limit_l_max 16
_diffrn_reflns_limit_l_min -16
_diffrn_reflns_number 5570
_diffrn_reflns_theta_full 28.17
_diffrn_reflns_theta_max 28.17
_diffrn_reflns_theta_min 2.39
_exptl_absorpt_coefficient_mu 4.398
_exptl_absorpt_correction_T_max 0.415
_exptl_absorpt_correction_T_min 0.291
_exptl_absorpt_correction_type multi-scan
_exptl_absorpt_process_details 'SADABS (Sheldrick, 1997)'
_exptl_crystal_colour white
_exptl_crystal_density_diffrn 1.928
_exptl_crystal_density_method 'not measured'
_exptl_crystal_description block
_exptl_crystal_F_000 972.0
_exptl_crystal_size_max 0.3
_exptl_crystal_size_mid 0.3
_exptl_crystal_size_min 0.2
_refine_diff_density_max 2.457
_refine_diff_density_min -2.261
_refine_diff_density_rms 0.175
_refine_ls_extinction_expression Fc^*^=kFc[1+0.001xFc^2^\l^3^/sin(2\q)]^-1/4^
_refine_ls_extinction_method SHELXL
_refine_ls_goodness_of_fit_ref 1.041
_refine_ls_hydrogen_treatment mixed
_refine_ls_matrix_type full
_refine_ls_number_parameters 223
_refine_ls_number_reflns 4210
_refine_ls_number_restraints 3
_refine_ls_restrained_S_all 1.060
_refine_ls_R_factor_all 0.0706
_refine_ls_R_factor_gt 0.0552
_refine_ls_shift/su_max 0.000
_refine_ls_shift/su_mean 0.000
_refine_ls_structure_factor_coef Fsqd
_refine_ls_weighting_details 'calc w=1/[\s^2^(Fo^2^)+(0.0288P)^2^+17.2557P] where P=(Fo^2^+2Fc^2^)/3'
_refine_ls_weighting_scheme calc
_refine_ls_wR_factor_gt 0.1119
_refine_ls_wR_factor_ref 0.1235
_reflns_number_gt 2964
_reflns_number_total 4210
_reflns_threshold_expression >2sigma(I)
_cod_data_source_file c7nj00985b2.cif
_cod_data_source_block dyma_lt_mo
_cod_depositor_comments
;
The following automatic conversions were performed:

'_symmetry_cell_setting' value 'Monoclinic' changed to 'monoclinic'
according to
/home/data/users/saulius/crontab/automatic-downloads/rss-feeds/RSC/lib/dictionaries/cif_core.dic
dictionary named 'cif_core.dic' version 2.4.2 from 2011-04-26.

'_exptl_absorpt_correction_type' value 'Multi-Scan' changed to
'multi-scan' according to
/home/data/users/saulius/crontab/automatic-downloads/rss-feeds/RSC/lib/dictionaries/cif_core.dic
dictionary named 'cif_core.dic' version 2.4.2 from 2011-04-26.

Automatic conversion script
Id: cif_fix_values 4973 2017-02-22 13:04:09Z antanas 
;
_cod_original_cell_volume 1718.14(12)
_cod_original_sg_symbol_H-M 'P 21/c'
_cod_database_code 7056267

loop_
_symmetry_equiv_pos_as_xyz
'x, y, z'
'-x, y+1/2, -z+1/2'
'-x, -y, -z'
'x, -y-1/2, z-1/2'

loop_
_atom_site_label
_atom_site_type_symbol
_atom_site_fract_x
_atom_site_fract_y
_atom_site_fract_z
_atom_site_U_iso_or_equiv
_atom_site_adp_type
_atom_site_occupancy
_atom_site_symmetry_multiplicity
_atom_site_calc_flag
_atom_site_refinement_flags
Dy1 Dy 0.84575(4) 0.57199(3) 0.46070(3) 0.03853(17) Uani 1 1 d .
O5 O 1.0217(6) 0.5858(5) 0.4222(4) 0.0401(14) Uani 1 1 d .
O3 O 0.7950(6) 0.4295(5) 0.5793(5) 0.0506(17) Uani 1 1 d .
O6 O 0.7789(6) 0.6130(5) 0.2587(5) 0.0452(15) Uani 1 1 d .
O1 O 0.8540(5) 0.7707(4) 0.4282(4) 0.0357(13) Uani 1 1 d .
O4 O 0.8558(7) 0.4089(5) 0.3589(5) 0.061(2) Uani 1 1 d .
O9 O 0.9601(8) 0.6462(5) 0.6269(5) 0.054(2) Uani 1 1 d .
N3 N 0.6802(8) 0.5688(7) 0.2473(7) 0.057(2) Uani 1 1 d .
N1 N 0.8465(9) 0.9562(6) 0.4605(6) 0.058(3) Uani 1 1 d .
O8 O 0.6520(7) 0.5406(8) 0.3348(6) 0.075(2) Uani 1 1 d .
O7 O 0.6129(7) 0.5561(7) 0.1570(6) 0.079(3) Uani 1 1 d .
O2 O 0.7029(7) 0.6527(6) 0.5348(6) 0.066(2) Uani 1 1 d .
N2 N 0.5756(7) 0.6684(7) 0.6418(7) 0.052(2) Uani 1 1 d .
C7 C 0.8928(10) 0.3828(6) 0.6125(6) 0.043(2) Uani 1 1 d .
C4 C 0.6807(9) 0.6604(8) 0.6250(10) 0.054(3) Uani 1 1 d .
H4 H 0.7432 0.6606 0.6864 0.065 Uiso 1 1 calc R
C1 C 0.8387(8) 0.8488(7) 0.4880(7) 0.041(2) Uani 1 1 d .
H1 H 0.8210 0.8320 0.5543 0.049 Uiso 1 1 calc R
C5 C 0.5583(9) 0.6787(11) 0.7529(9) 0.064(3) Uani 1 1 d .
H5A H 0.5122 0.6167 0.7672 0.096 Uiso 1 1 calc R
H5B H 0.5189 0.7481 0.7590 0.096 Uiso 1 1 calc R
H5C H 0.6325 0.6781 0.8051 0.096 Uiso 1 1 calc R
C3 C 0.8696(12) 0.9899(8) 0.3574(8) 0.070(4) Uani 1 1 d .
H3C H 0.9004 0.9271 0.3256 0.105 Uiso 1 1 calc R
H3B H 0.9251 1.0503 0.3698 0.105 Uiso 1 1 calc R
H3A H 0.7986 1.0147 0.3083 0.105 Uiso 1 1 calc R
C6 C 0.4730(10) 0.6735(15) 0.5522(10) 0.094(5) Uani 1 1 d .
H6B H 0.4372 0.7461 0.5511 0.141 Uiso 1 1 calc R
H6A H 0.4190 0.6163 0.5616 0.141 Uiso 1 1 calc R
H6C H 0.4943 0.6614 0.4842 0.141 Uiso 1 1 calc R
C2 C 0.8204(17) 1.0477(10) 0.5305(11) 0.106(6) Uani 1 1 d .
H2A H 0.7404 1.0698 0.5046 0.159 Uiso 1 1 calc R
H2B H 0.8698 1.1109 0.5275 0.159 Uiso 1 1 calc R
H2C H 0.8338 1.0216 0.6048 0.159 Uiso 1 1 calc R
C8 C 0.9325(14) 0.2941(8) 0.7002(8) 0.081(4) Uani 1 1 d D
H8 H 1.0120 0.2796 0.7220 0.097 Uiso 1 1 calc R
C9 C 0.8650(11) 0.2361(8) 0.7477(8) 0.074(4) Uani 1 1 d D
C10 C 0.7332(7) 0.2524(8) 0.7148(8) 0.047(2) Uani 1 1 d D
H10A H 0.7148 0.3187 0.6703 0.071 Uiso 1 1 calc R
H10B H 0.7046 0.2606 0.7794 0.071 Uiso 1 1 calc R
H10C H 0.6974 0.1881 0.6739 0.071 Uiso 1 1 calc R
C11 C 0.9301(14) 0.3504(8) 0.3338(7) 0.064(4) Uani 1 1 d .

loop_
_atom_site_aniso_label
_atom_site_aniso_U_11
_atom_site_aniso_U_22
_atom_site_aniso_U_33
_atom_site_aniso_U_23
_atom_site_aniso_U_13
_atom_site_aniso_U_12
Dy1 0.0664(3) 0.0223(2) 0.0292(2) 0.00641(15) 0.01612(18) 0.0006(2)
O5 0.060(4) 0.036(3) 0.022(3) -0.001(2) 0.005(3) 0.012(3)
O3 0.064(4) 0.036(3) 0.060(4) 0.017(3) 0.030(3) 0.000(3)
O6 0.056(4) 0.037(3) 0.038(3) 0.007(3) 0.003(3) -0.014(3)
O1 0.057(4) 0.021(3) 0.034(3) 0.005(2) 0.021(3) 0.002(3)
O4 0.096(6) 0.025(3) 0.040(4) -0.002(3) -0.026(4) 0.001(4)
O9 0.122(7) 0.024(3) 0.024(3) 0.003(2) 0.034(4) 0.024(4)
N3 0.062(6) 0.047(5) 0.055(5) 0.008(4) 0.001(4) -0.006(4)
N1 0.119(8) 0.023(4) 0.035(4) 0.002(3) 0.025(5) -0.003(4)
O8 0.060(5) 0.103(7) 0.061(5) 0.013(5) 0.013(4) -0.030(5)
O7 0.080(6) 0.077(6) 0.061(5) 0.004(4) -0.019(4) -0.019(5)
O2 0.094(6) 0.045(4) 0.079(5) 0.019(4) 0.060(5) 0.014(4)
N2 0.036(4) 0.066(6) 0.053(5) 0.001(4) 0.010(4) -0.007(4)
C7 0.095(8) 0.015(4) 0.023(4) 0.003(3) 0.022(5) 0.010(4)
C4 0.054(6) 0.035(5) 0.078(7) 0.015(5) 0.026(5) 0.001(5)
C1 0.066(6) 0.029(4) 0.034(4) 0.009(4) 0.023(4) 0.001(4)
C5 0.042(6) 0.091(9) 0.061(7) -0.002(6) 0.018(5) -0.009(6)
C3 0.138(12) 0.033(5) 0.043(6) 0.006(4) 0.028(6) -0.018(6)
C6 0.051(7) 0.155(15) 0.066(8) 0.006(9) -0.006(6) -0.021(9)
C2 0.22(2) 0.042(6) 0.071(8) -0.014(6) 0.073(11) 0.018(9)
C8 0.185(15) 0.032(5) 0.039(5) -0.013(4) 0.054(7) -0.005(7)
C9 0.150(13) 0.024(5) 0.043(6) -0.005(4) 0.010(7) -0.001(6)
C10 0.034(5) 0.039(5) 0.067(6) -0.003(4) 0.011(4) 0.000(4)
C11 0.142(12) 0.021(4) 0.014(4) 0.004(3) -0.011(5) 0.010(6)

loop_
_atom_type_symbol
_atom_type_description
_atom_type_scat_dispersion_real
_atom_type_scat_dispersion_imag
_atom_type_scat_source
C C 0.0033 0.0016 'International Tables Vol C Tables 4.2.6.8 and 6.1.1.4'
H H 0.0000 0.0000 'International Tables Vol C Tables 4.2.6.8 and 6.1.1.4'
Cl Cl 0.1484 0.1585 'International Tables Vol C Tables 4.2.6.8 and 6.1.1.4'
Dy Dy -0.1892 4.4098 'International Tables Vol C Tables 4.2.6.8 and 6.1.1.4'
O O 0.0106 0.0060 'International Tables Vol C Tables 4.2.6.8 and 6.1.1.4'
N N 0.0061 0.0033 'International Tables Vol C Tables 4.2.6.8 and 6.1.1.4'

loop_
_geom_angle_atom_site_label_1
_geom_angle_atom_site_label_2
_geom_angle_atom_site_label_3
_geom_angle
_geom_angle_site_symmetry_1
_geom_angle_site_symmetry_3
O5 Dy1 O2 148.8(2) . .
O5 Dy1 O4 76.7(3) . .
O2 Dy1 O4 134.3(3) . .
O5 Dy1 O9 78.7(2) . .
O2 Dy1 O9 78.9(3) . .
O4 Dy1 O9 134.2(2) . .
O5 Dy1 O1 79.3(2) . .
O2 Dy1 O1 74.2(2) . .
O4 Dy1 O1 135.3(2) . .
O9 Dy1 O1 75.25(19) . .
O5 Dy1 O3 124.3(2) . .
O2 Dy1 O3 74.2(2) . .
O4 Dy1 O3 79.2(2) . .
O9 Dy1 O3 83.8(2) . .
O1 Dy1 O3 144.8(2) . .
O5 Dy1 O8 129.3(2) . .
O2 Dy1 O8 70.5(3) . .
O4 Dy1 O8 71.9(3) . .
O9 Dy1 O8 149.5(3) . .
O1 Dy1 O8 96.3(2) . .
O3 Dy1 O8 87.5(3) . .
O5 Dy1 O6 81.3(2) . .
O2 Dy1 O6 104.1(3) . .
O4 Dy1 O6 69.8(2) . .
O9 Dy1 O6 142.2(2) . .
O1 Dy1 O6 69.74(19) . .
O3 Dy1 O6 133.7(2) . .
O8 Dy1 O6 51.0(2) . .
O5 Dy1 O5 73.6(2) . 3_766
O2 Dy1 O5 117.3(2) . 3_766
O4 Dy1 O5 67.38(18) . 3_766
O9 Dy1 O5 68.88(18) . 3_766
O1 Dy1 O5 138.3(2) . 3_766
O3 Dy1 O5 50.7(2) . 3_766
O8 Dy1 O5 125.4(2) . 3_766
O6 Dy1 O5 134.07(19) . 3_766
O5 Dy1 N3 104.6(2) . .
O2 Dy1 N3 89.0(3) . .
O4 Dy1 N3 66.3(2) . .
O9 Dy1 N3 158.5(2) . .
O1 Dy1 N3 84.4(2) . .
O3 Dy1 N3 110.2(2) . .
O8 Dy1 N3 25.7(2) . .
O6 Dy1 N3 25.5(2) . .
O5 Dy1 N3 132.6(2) 3_766 .
O5 Dy1 C7 99.1(3) . .
O2 Dy1 C7 95.5(3) . .
O4 Dy1 C7 72.1(2) . .
O9 Dy1 C7 74.5(2) . .
O1 Dy1 C7 149.4(2) . .
O3 Dy1 C7 25.3(3) . .
O8 Dy1 C7 107.5(3) . .
O6 Dy1 C7 140.7(2) . .
O5 Dy1 C7 25.5(2) 3_766 .
N3 Dy1 C7 124.9(3) . .
O5 Dy1 Dy1 40.22(14) . 3_766
O2 Dy1 Dy1 143.1(2) . 3_766
O4 Dy1 Dy1 66.98(18) . 3_766
O9 Dy1 Dy1 69.18(17) . 3_766
O1 Dy1 Dy1 113.32(14) . 3_766
O3 Dy1 Dy1 84.11(17) . 3_766
O8 Dy1 Dy1 138.9(2) . 3_766
O6 Dy1 Dy1 112.41(16) . 3_766
O5 Dy1 Dy1 33.41(15) 3_766 3_766
N3 Dy1 Dy1 126.92(19) . 3_766
C7 Dy1 Dy1 58.9(2) . 3_766
C7 O5 Dy1 164.4(6) 3_766 .
C7 O5 Dy1 89.1(5) 3_766 3_766
Dy1 O5 Dy1 106.4(2) . 3_766
C7 O3 Dy1 99.5(5) . .
N3 O6 Dy1 95.0(5) . .
C1 O1 Dy1 128.1(5) . .
C11 O4 Dy1 138.4(7) . .
C11 O9 Dy1 131.6(6) 3_766 .
O7 N3 O6 122.1(9) . .
O7 N3 O8 121.3(10) . .
O6 N3 O8 116.5(8) . .
O7 N3 Dy1 173.5(7) . .
O6 N3 Dy1 59.5(4) . .
O8 N3 Dy1 57.7(5) . .
C1 N1 C3 122.6(8) . .
C1 N1 C2 120.8(8) . .
C3 N1 C2 116.3(8) . .
N3 O8 Dy1 96.6(6) . .
C4 O2 Dy1 137.8(7) . .
C4 N2 C6 121.8(10) . .
C4 N2 C5 121.2(9) . .
C6 N2 C5 116.9(9) . .
O5 C7 O3 120.6(7) 3_766 .
O5 C7 C8 109.0(10) 3_766 .
O3 C7 C8 130.1(10) . .
O5 C7 Dy1 65.4(4) 3_766 .
O3 C7 Dy1 55.3(4) . .
C8 C7 Dy1 171.7(8) . .
O2 C4 N2 125.3(11) . .
O2 C4 H4 117.3 . .
N2 C4 H4 117.3 . .
O1 C1 N1 122.2(8) . .
O1 C1 H1 118.9 . .
N1 C1 H1 118.9 . .
N2 C5 H5A 109.5 . .
N2 C5 H5B 109.5 . .
H5A C5 H5B 109.5 . .
N2 C5 H5C 109.5 . .
H5A C5 H5C 109.5 . .
H5B C5 H5C 109.5 . .
N1 C3 H3C 109.5 . .
N1 C3 H3B 109.5 . .
H3C C3 H3B 109.5 . .
N1 C3 H3A 109.5 . .
H3C C3 H3A 109.5 . .
H3B C3 H3A 109.5 . .
N2 C6 H6B 109.5 . .
N2 C6 H6A 109.5 . .
H6B C6 H6A 109.5 . .
N2 C6 H6C 109.5 . .
H6B C6 H6C 109.5 . .
H6A C6 H6C 109.5 . .
N1 C2 H2A 109.5 . .
N1 C2 H2B 109.5 . .
H2A C2 H2B 109.5 . .
N1 C2 H2C 109.5 . .
H2A C2 H2C 109.5 . .
H2B C2 H2C 109.5 . .
C9 C8 C7 125.8(13) . .
C9 C8 H8 117.1 . .
C7 C8 H8 117.1 . .
C8 C9 C10 120.6(11) . .
C8 C9 C11 114.4(12) . 4_566
C10 C9 C11 125.0(10) . 4_566
C9 C10 H10A 109.5 . .
C9 C10 H10B 109.5 . .
H10A C10 H10B 109.5 . .
C9 C10 H10C 109.5 . .
H10A C10 H10C 109.5 . .
H10B C10 H10C 109.5 . .
O4 C11 O9 127.9(9) . 3_766
O4 C11 C9 106.9(12) . 4_565
O9 C11 C9 125.2(11) 3_766 4_565

loop_
_geom_bond_atom_site_label_1
_geom_bond_atom_site_label_2
_geom_bond_distance
_geom_bond_site_symmetry_2
Dy1 O5 2.260(7) .
Dy1 O2 2.330(7) .
Dy1 O4 2.342(7) .
Dy1 O9 2.366(7) .
Dy1 O1 2.403(5) .
Dy1 O3 2.428(6) .
Dy1 O8 2.478(8) .
Dy1 O6 2.517(6) .
Dy1 O5 2.650(5) 3_766
Dy1 N3 2.911(8) .
Dy1 C7 2.914(8) .
Dy1 Dy1 3.9378(9) 3_766
O5 C7 1.254(11) 3_766
O5 Dy1 2.650(5) 3_766
O3 C7 1.261(12) .
O6 N3 1.258(10) .
O1 C1 1.236(10) .
O4 C11 1.223(15) .
O9 C11 1.275(15) 3_766
N3 O7 1.227(10) .
N3 O8 1.270(11) .
N1 C1 1.332(10) .
N1 C3 1.446(11) .
N1 C2 1.479(12) .
O2 C4 1.229(12) .
N2 C4 1.317(12) .
N2 C6 1.443(13) .
N2 C5 1.466(12) .
C7 O5 1.254(11) 3_766
C7 C8 1.515(13) .
C4 H4 0.9300 .
C1 H1 0.9300 .
C5 H5A 0.9600 .
C5 H5B 0.9600 .
C5 H5C 0.9600 .
C3 H3C 0.9600 .
C3 H3B 0.9600 .
C3 H3A 0.9600 .
C6 H6B 0.9600 .
C6 H6A 0.9600 .
C6 H6C 0.9600 .
C2 H2A 0.9600 .
C2 H2B 0.9600 .
C2 H2C 0.9600 .
C8 C9 1.307(11) .
C8 H8 0.9300 .
C9 C10 1.528(12) .
C9 C11 1.554(14) 4_566
C10 H10A 0.9600 .
C10 H10B 0.9600 .
C10 H10C 0.9600 .
C11 O9 1.275(15) 3_766
C11 C9 1.554(14) 4_565

loop_
_geom_torsion_atom_site_label_1
_geom_torsion_atom_site_label_2
_geom_torsion_atom_site_label_3
_geom_torsion_atom_site_label_4
_geom_torsion
_geom_torsion_site_symmetry_1
_geom_torsion_site_symmetry_4
O2 Dy1 O5 C7 -56(2) . 3_766
O4 Dy1 O5 C7 118(2) . 3_766
O9 Dy1 O5 C7 -101(2) . 3_766
O1 Dy1 O5 C7 -24(2) . 3_766
O3 Dy1 O5 C7 -175.1(19) . 3_766
O8 Dy1 O5 C7 65(2) . 3_766
O6 Dy1 O5 C7 47(2) . 3_766
O5 Dy1 O5 C7 -172(2) 3_766 3_766
N3 Dy1 O5 C7 57(2) . 3_766
C7 Dy1 O5 C7 -172.9(19) . 3_766
Dy1 Dy1 O5 C7 -172(2) 3_766 3_766
O2 Dy1 O5 Dy1 116.0(4) . 3_766
O4 Dy1 O5 Dy1 -70.0(2) . 3_766
O9 Dy1 O5 Dy1 71.1(2) . 3_766
O1 Dy1 O5 Dy1 148.0(2) . 3_766
O3 Dy1 O5 Dy1 -3.2(3) . 3_766
O8 Dy1 O5 Dy1 -122.6(3) . 3_766
O6 Dy1 O5 Dy1 -141.1(2) . 3_766
O5 Dy1 O5 Dy1 0.0 3_766 3_766
N3 Dy1 O5 Dy1 -130.8(2) . 3_766
C7 Dy1 O5 Dy1 -0.9(2) . 3_766
O5 Dy1 O3 C7 5.3(6) . .
O2 Dy1 O3 C7 -146.6(6) . .
O4 Dy1 O3 C7 70.8(5) . .
O9 Dy1 O3 C7 -66.4(5) . .
O1 Dy1 O3 C7 -119.7(5) . .
O8 Dy1 O3 C7 142.9(6) . .
O6 Dy1 O3 C7 118.8(5) . .
O5 Dy1 O3 C7 1.3(5) 3_766 .
N3 Dy1 O3 C7 130.5(5) . .
Dy1 Dy1 O3 C7 3.2(5) 3_766 .
O5 Dy1 O6 N3 156.2(6) . .
O2 Dy1 O6 N3 -55.2(6) . .
O4 Dy1 O6 N3 77.2(6) . .
O9 Dy1 O6 N3 -145.3(5) . .
O1 Dy1 O6 N3 -122.1(6) . .
O3 Dy1 O6 N3 26.2(7) . .
O8 Dy1 O6 N3 -5.4(5) . .
O5 Dy1 O6 N3 99.2(6) 3_766 .
C7 Dy1 O6 N3 62.4(7) . .
Dy1 Dy1 O6 N3 130.2(5) 3_766 .
O5 Dy1 O1 C1 -127.6(8) . .
O2 Dy1 O1 C1 35.8(8) . .
O4 Dy1 O1 C1 174.1(7) . .
O9 Dy1 O1 C1 -46.6(8) . .
O3 Dy1 O1 C1 8.9(9) . .
O8 Dy1 O1 C1 103.5(8) . .
O6 Dy1 O1 C1 147.8(8) . .
O5 Dy1 O1 C1 -77.7(8) 3_766 .
N3 Dy1 O1 C1 126.3(8) . .
C7 Dy1 O1 C1 -37.8(10) . .
Dy1 Dy1 O1 C1 -105.7(7) 3_766 .
O5 Dy1 O4 C11 21.1(9) . .
O2 Dy1 O4 C11 -163.3(8) . .
O9 Dy1 O4 C11 -38.2(10) . .
O1 Dy1 O4 C11 80.3(9) . .
O3 Dy1 O4 C11 -108.3(9) . .
O8 Dy1 O4 C11 160.7(10) . .
O6 Dy1 O4 C11 106.5(9) . .
O5 Dy1 O4 C11 -56.5(9) 3_766 .
N3 Dy1 O4 C11 133.8(10) . .
C7 Dy1 O4 C11 -83.3(9) . .
Dy1 Dy1 O4 C11 -20.2(8) 3_766 .
O5 Dy1 O9 C11 -18.1(7) . 3_766
O2 Dy1 O9 C11 -176.2(8) . 3_766
O4 Dy1 O9 C11 40.4(9) . 3_766
O1 Dy1 O9 C11 -99.8(8) . 3_766
O3 Dy1 O9 C11 108.8(8) . 3_766
O8 Dy1 O9 C11 -176.9(7) . 3_766
O6 Dy1 O9 C11 -77.4(8) . 3_766
O5 Dy1 O9 C11 58.6(7) 3_766 3_766
N3 Dy1 O9 C11 -119.2(9) . 3_766
C7 Dy1 O9 C11 84.8(8) . 3_766
Dy1 Dy1 O9 C11 22.7(7) 3_766 3_766
Dy1 O6 N3 O7 -172.6(9) . .
Dy1 O6 N3 O8 9.3(9) . .
O5 Dy1 N3 O7 82(7) . .
O2 Dy1 N3 O7 -127(7) . .
O4 Dy1 N3 O7 14(7) . .
O9 Dy1 N3 O7 178(7) . .
O1 Dy1 N3 O7 159(7) . .
O3 Dy1 N3 O7 -54(7) . .
O8 Dy1 N3 O7 -83(7) . .
O6 Dy1 N3 O7 106(7) . .
O5 Dy1 N3 O7 1(7) 3_766 .
C7 Dy1 N3 O7 -30(7) . .
Dy1 Dy1 N3 O7 44(7) 3_766 .
O5 Dy1 N3 O6 -24.4(6) . .
O2 Dy1 N3 O6 127.2(5) . .
O4 Dy1 N3 O6 -92.4(6) . .
O9 Dy1 N3 O6 71.8(9) . .
O1 Dy1 N3 O6 53.0(5) . .
O3 Dy1 N3 O6 -160.1(5) . .
O8 Dy1 N3 O6 170.2(10) . .
O5 Dy1 N3 O6 -105.4(5) 3_766 .
C7 Dy1 N3 O6 -136.8(5) . .
Dy1 Dy1 N3 O6 -62.1(6) 3_766 .
O5 Dy1 N3 O8 165.4(6) . .
O2 Dy1 N3 O8 -43.0(7) . .
O4 Dy1 N3 O8 97.4(7) . .
O9 Dy1 N3 O8 -98.4(9) . .
O1 Dy1 N3 O8 -117.2(7) . .
O3 Dy1 N3 O8 29.7(7) . .
O6 Dy1 N3 O8 -170.2(10) . .
O5 Dy1 N3 O8 84.4(7) 3_766 .
C7 Dy1 N3 O8 53.0(7) . .
Dy1 Dy1 N3 O8 127.7(6) 3_766 .
O7 N3 O8 Dy1 172.4(8) . .
O6 N3 O8 Dy1 -9.4(9) . .
O5 Dy1 O8 N3 -18.3(8) . .
O2 Dy1 O8 N3 133.6(7) . .
O4 Dy1 O8 N3 -72.9(6) . .
O9 Dy1 O8 N3 134.4(6) . .
O1 Dy1 O8 N3 62.9(6) . .
O3 Dy1 O8 N3 -152.3(6) . .
O6 Dy1 O8 N3 5.4(5) . .
O5 Dy1 O8 N3 -116.1(6) 3_766 .
C7 Dy1 O8 N3 -136.6(6) . .
Dy1 Dy1 O8 N3 -74.1(7) 3_766 .
O5 Dy1 O2 C4 -86.1(11) . .
O4 Dy1 O2 C4 102.0(11) . .
O9 Dy1 O2 C4 -41.3(10) . .
O1 Dy1 O2 C4 -118.9(11) . .
O3 Dy1 O2 C4 45.3(10) . .
O8 Dy1 O2 C4 138.4(11) . .
O6 Dy1 O2 C4 177.4(10) . .
O5 Dy1 O2 C4 17.8(11) 3_766 .
N3 Dy1 O2 C4 156.6(11) . .
C7 Dy1 O2 C4 31.7(11) . .
Dy1 Dy1 O2 C4 -11.0(12) 3_766 .
Dy1 O3 C7 O5 -2.5(9) . 3_766
Dy1 O3 C7 C8 172.1(8) . .
O5 Dy1 C7 O5 2.1(5) . 3_766
O2 Dy1 C7 O5 -150.2(5) . 3_766
O4 Dy1 C7 O5 74.8(5) . 3_766
O9 Dy1 C7 O5 -73.3(5) . 3_766
O1 Dy1 C7 O5 -82.2(6) . 3_766
O3 Dy1 C7 O5 177.7(8) . 3_766
O8 Dy1 C7 O5 138.5(5) . 3_766
O6 Dy1 C7 O5 89.4(6) . 3_766
N3 Dy1 C7 O5 117.2(5) . 3_766
Dy1 Dy1 C7 O5 1.4(4) 3_766 3_766
O5 Dy1 C7 O3 -175.6(5) . .
O2 Dy1 C7 O3 32.1(6) . .
O4 Dy1 C7 O3 -102.8(6) . .
O9 Dy1 C7 O3 109.0(5) . .
O1 Dy1 C7 O3 100.2(7) . .
O8 Dy1 C7 O3 -39.2(6) . .
O6 Dy1 C7 O3 -88.2(6) . .
O5 Dy1 C7 O3 -177.7(8) 3_766 .
N3 Dy1 C7 O3 -60.5(6) . .
Dy1 Dy1 C7 O3 -176.3(6) 3_766 .
O5 Dy1 C7 C8 52(5) . .
O2 Dy1 C7 C8 -101(5) . .
O4 Dy1 C7 C8 124(5) . .
O9 Dy1 C7 C8 -24(5) . .
O1 Dy1 C7 C8 -33(5) . .
O3 Dy1 C7 C8 -133(5) . .
O8 Dy1 C7 C8 -172(5) . .
O6 Dy1 C7 C8 139(4) . .
O5 Dy1 C7 C8 49(5) 3_766 .
N3 Dy1 C7 C8 167(5) . .
Dy1 Dy1 C7 C8 51(5) 3_766 .
Dy1 O2 C4 N2 -149.9(9) . .
C6 N2 C4 O2 -2.6(17) . .
C5 N2 C4 O2 -179.2(10) . .
Dy1 O1 C1 N1 179.6(7) . .
C3 N1 C1 O1 2.2(17) . .
C2 N1 C1 O1 176.1(11) . .
O5 C7 C8 C9 -174.0(9) 3_766 .
O3 C7 C8 C9 11.0(16) . .
Dy1 C7 C8 C9 139(4) . .
C7 C8 C9 C10 1.5(15) . .
C7 C8 C9 C11 179.3(8) . 4_566
Dy1 O4 C11 O9 11.5(16) . 3_766
Dy1 O4 C11 C9 -171.7(6) . 4_565
